data_1000223
loop_
_publ_author_name
'Courant, E'
'Fourquet, J L'
'de Pape, R'

_publ_section_title
;
The Crystal Structure of Hg~2~FeF~5~(OH)~2~ H~2~O
;
_journal_coden_ASTM JSSCBI
_journal_name_full 'Journal of Solid State Chemistry'
_journal_page_first 343
_journal_page_last 346
_journal_paper_doi 10.1016/0022-4596(85)90285-3
_journal_volume 60
_journal_year 1985
_chemical_formula_structural 'Hg2 Fe F5 (O H)2 (H2 O)'
_chemical_formula_sum 'F5 Fe H4 Hg2 O3'
_chemical_name_systematic
;
Dimercury iron pentafluoro dihydroxide water
;
_space_group_IT_number 65
_symmetry_cell_setting orthorhombic
_symmetry_Int_Tables_number 65
_symmetry_space_group_name_Hall '-C 2 2'
_symmetry_space_group_name_H-M 'C m m m'
_cell_angle_alpha 90
_cell_angle_beta 90
_cell_angle_gamma 90
_cell_formula_units_Z 2
_cell_length_a 7.505(1)
_cell_length_b 11.823(3)
_cell_length_c 3.941(2)
_cell_volume 349.7
_refine_ls_R_factor_all 0.0621
_cod_original_formula_sum 'H4 F5 Fe Hg2 O3'
_cod_database_code 1000223

loop_
_symmetry_equiv_pos_as_xyz
x,y,z
-x,-y,z
x,-y,-z
-x,y,-z
-x,-y,-z
x,y,-z
-x,y,z
x,-y,z
1/2+x,1/2+y,z
1/2-x,1/2-y,z
1/2+x,1/2-y,-z
1/2-x,1/2+y,-z
1/2-x,1/2-y,-z
1/2+x,1/2+y,-z
1/2-x,1/2+y,z
1/2+x,1/2-y,z

loop_
_atom_site_aniso_label
_atom_site_aniso_U_11
_atom_site_aniso_U_12
_atom_site_aniso_U_13
_atom_site_aniso_U_22
_atom_site_aniso_U_23
_atom_site_aniso_U_33
Hg1 0.0059(4) -0.0005(1) 0. 0.0130(5) 0. 0.0133(4)
Fe1 0.0001(11) 0. 0. 0.0053(12) 0. 0.0051(11)
F1 0.0355(82) 0. 0. 0.0359(76) 0. 0.0071(53)
F2 0.0260(41) -0.023(3) 0. 0.0313(39) 0. 0.0211(37)
O1 0.0127(49) 0. 0. 0.0138(44) 0. 0.0335(66)
O2 0.0262(165) 0. 0. 0.0087(107) 0. 0.1110(387)

loop_
_atom_site_label
_atom_site_type_symbol
_atom_site_symmetry_multiplicity
_atom_site_Wyckoff_symbol
_atom_site_fract_x
_atom_site_fract_y
_atom_site_fract_z
_atom_site_occupancy
_atom_site_attached_hydrogens
_atom_site_calc_flag
Hg1 Hg2+ 4 f 0.25 0.25 0.5 1. 0 d
Fe1 Fe3+ 2 a 0. 0. 0. 1. 0 d
F1 F1- 2 d 0. 0. 0.5 1. 0 d
F2 F1- 8 p 0.1784(10) 0.1137(6) 0. 1. 0 d
O1 O2- 4 j 0. 0.3228(8) 0.5 1. 0 d
O2 O2- 4 i 0. 0.4729(24) 0. 0.5 0 d
H1 H1+ 4 ? -1. -1. -1. 2. 0 dum

loop_
_atom_type_symbol
_atom_type_oxidation_number
Hg2+ 2.000
Fe3+ 3.000
F1- -1.000
O2- -2.000
H1+ 1.000

_cod_duplicate_entry 1000218
